data_7155752
loop_
_publ_author_name
'Peng, Xiansha'
'Huang, Danfeng'
'Wang, Ke-Hu'
'Wang, Yalin'
'Wang, Juanjuan'
'Su, Yingpeng'
'Hu, Yulai'

_publ_section_title
;
 Synthesis of Trifluoromethylated Pyrazolidines by [3+2] Cycloaddition
;
_journal_name_full 'Org. Biomol. Chem.'
_journal_paper_doi 10.1039/C7OB01299C
_journal_year 2017
_chemical_formula_moiety 'C10 H7 F3 N2'
_chemical_formula_sum 'C10 H7 F3 N2'
_chemical_formula_weight 212.18
_space_group_crystal_system triclinic
_space_group_IT_number 2
_space_group_name_Hall '-P 1'
_space_group_name_H-M_alt 'P -1'
_symmetry_space_group_name_Hall '-P 1'
_symmetry_space_group_name_H-M 'P -1'
_atom_sites_solution_hydrogens geom
_atom_sites_solution_primary direct
_audit_creation_date 2016-12-02
_audit_creation_method
;
Olex2 1.2
(compiled 2016.11.24 svn.r3356 for OlexSys, GUI svn.r5267)
;
_audit_update_record
;
2017-03-13 deposited with the CCDC.
2017-06-27 downloaded from the CCDC.
;
_cell_angle_alpha 80.533(7)
_cell_angle_beta 87.495(6)
_cell_angle_gamma 89.524(6)
_cell_formula_units_Z 8
_cell_length_a 9.9013(7)
_cell_length_b 9.9393(8)
_cell_length_c 21.0212(16)
_cell_measurement_reflns_used 1979
_cell_measurement_temperature 283(4)
_cell_measurement_theta_max 20.8050
_cell_measurement_theta_min 3.6760
_cell_volume 2038.6(3)
_computing_cell_refinement
;
CrysAlisPro, Agilent Technologies,
Version 1.171.36.28 (release 01-02-2013 CrysAlis171 .NET)
(compiled Feb  1 2013,16:14:44)
;
_computing_data_collection
;
CrysAlisPro, Agilent Technologies,
Version 1.171.36.28 (release 01-02-2013 CrysAlis171 .NET)
(compiled Feb  1 2013,16:14:44)
;
_computing_data_reduction
;
CrysAlisPro, Agilent Technologies,
Version 1.171.36.28 (release 01-02-2013 CrysAlis171 .NET)
(compiled Feb  1 2013,16:14:44)
;
_computing_molecular_graphics 'Olex2 (Dolomanov et al., 2009)'
_computing_publication_material 'Olex2 (Dolomanov et al., 2009)'
_computing_structure_refinement 'ShelXL (Sheldrick, 2015)'
_computing_structure_solution 'ShelXS (Sheldrick, 2008)'
_diffrn_ambient_temperature 283(4)
_diffrn_detector_area_resol_mean 16.0733
_diffrn_measured_fraction_theta_full 0.9975
_diffrn_measured_fraction_theta_max 0.8819
_diffrn_measurement_details
;
#__ type_ start__ end____ width___ exp.time_
  1 omega  -53.00   14.00   1.0000   14.0000
omega____ theta____ kappa____ phi______ frames
    -      -19.5055   79.0000 -176.0000 67

#__ type_ start__ end____ width___ exp.time_
  2 omega  -19.00   50.00   1.0000   14.0000
omega____ theta____ kappa____ phi______ frames
    -      -19.5055   77.0000 -150.0000 69

#__ type_ start__ end____ width___ exp.time_
  3 omega  -13.00   64.00   1.0000   14.0000
omega____ theta____ kappa____ phi______ frames
    -       22.7867  -99.0000  -60.0000 77

#__ type_ start__ end____ width___ exp.time_
  4 omega  -48.00   38.00   1.0000   14.0000
omega____ theta____ kappa____ phi______ frames
    -       22.7867  -57.0000  -30.0000 86

#__ type_ start__ end____ width___ exp.time_
  5 omega   -9.00   95.00   1.0000   14.0000
omega____ theta____ kappa____ phi______ frames
    -       22.7867   77.0000   90.0000 104
;
_diffrn_measurement_device_type 'SuperNova, Dual, Cu at zero, Eos'
_diffrn_measurement_method '\w scans'
_diffrn_orient_matrix_UB_11 0.0625924000
_diffrn_orient_matrix_UB_12 -0.0126585000
_diffrn_orient_matrix_UB_13 0.0150758000
_diffrn_orient_matrix_UB_21 0.0323125000
_diffrn_orient_matrix_UB_22 0.0466685000
_diffrn_orient_matrix_UB_23 -0.0250999000
_diffrn_orient_matrix_UB_31 -0.0134076000
_diffrn_orient_matrix_UB_32 0.0538161000
_diffrn_orient_matrix_UB_33 0.0177503000
_diffrn_radiation_monochromator mirror
_diffrn_radiation_type 'Mo K\a'
_diffrn_radiation_wavelength 0.7107
_diffrn_reflns_av_R_equivalents 0.0367
_diffrn_reflns_av_unetI/netI 0.0686
_diffrn_reflns_Laue_measured_fraction_full 0.995
_diffrn_reflns_Laue_measured_fraction_max 0.995
_diffrn_reflns_limit_h_max 11
_diffrn_reflns_limit_h_min -12
_diffrn_reflns_limit_k_max 11
_diffrn_reflns_limit_k_min -12
_diffrn_reflns_limit_l_max 25
_diffrn_reflns_limit_l_min -19
_diffrn_reflns_number 13541
_diffrn_reflns_point_group_measured_fraction_full 0.995
_diffrn_reflns_point_group_measured_fraction_max 0.995
_diffrn_reflns_theta_full 26.000
_diffrn_reflns_theta_max 26.022
_diffrn_reflns_theta_min 3.383
_diffrn_source 'SuperNova (Mo) X-ray Source'
_exptl_absorpt_coefficient_mu 0.123
_exptl_absorpt_correction_T_max 1.00000
_exptl_absorpt_correction_T_min 0.55509
_exptl_absorpt_correction_type multi-scan
_exptl_absorpt_process_details
;
CrysAlisPro, Agilent Technologies,
Version 1.171.36.28 (release 01-02-2013 CrysAlis171 .NET)
(compiled Feb  1 2013,16:14:44)
Empirical absorption correction using spherical harmonics,
 implemented in SCALE3 ABSPACK scaling algorithm.
;
_exptl_crystal_colour 'clear light colourless'
_exptl_crystal_colour_lustre clear
_exptl_crystal_colour_modifier light
_exptl_crystal_colour_primary colourless
_exptl_crystal_density_diffrn 1.383
_exptl_crystal_description plate
_exptl_crystal_F_000 864
_exptl_crystal_size_max 0.22
_exptl_crystal_size_mid 0.17
_exptl_crystal_size_min 0.04
_refine_diff_density_max 0.321
_refine_diff_density_min -0.288
_refine_diff_density_rms 0.052
_refine_ls_extinction_method none
_refine_ls_goodness_of_fit_ref 1.046
_refine_ls_hydrogen_treatment constr
_refine_ls_matrix_type full
_refine_ls_number_parameters 640
_refine_ls_number_reflns 8011
_refine_ls_number_restraints 162
_refine_ls_restrained_S_all 1.103
_refine_ls_R_factor_all 0.1737
_refine_ls_R_factor_gt 0.0977
_refine_ls_shift/su_max 0.003
_refine_ls_shift/su_mean 0.000
_refine_ls_structure_factor_coef Fsqd
_refine_ls_weighting_details 'w=1/[\s^2^(Fo^2^)+(0.1260P)^2^+0.7908P] where P=(Fo^2^+2Fc^2^)/3'
_refine_ls_weighting_scheme calc
_refine_ls_wR_factor_gt 0.2572
_refine_ls_wR_factor_ref 0.3188
_reflns_Friedel_coverage 0.000
_reflns_number_gt 3663
_reflns_number_total 8011
_reflns_threshold_expression 'I > 2\s(I)'
_cod_data_source_file c7ob01299c2.cif
_cod_data_source_block pxs_2
_cod_database_code 7155752
_shelx_space_group_comment
;
The symmetry employed for this shelxl refinement is uniquely defined
by the following loop, which should always be used as a source of
symmetry information in preference to the above space-group names.
They are only intended as comments.
;
_reflns_odcompleteness_completeness 99.75
_reflns_odcompleteness_iscentric 1
_reflns_odcompleteness_theta 26.32
_olex2_refinement_description
;
1. Fixed Uiso
 At 1.2 times of:
  All C(H) groups, All N(H) groups
2. Uiso/Uaniso restraints and constraints
Uanis(F5') \\sim Ueq, Uanis(F8) \\sim Ueq, Uanis(F4') \\sim Ueq, Uanis(F7)
\\sim Ueq, Uanis(F6') \\sim Ueq, Uanis(F9) \\sim Ueq, Uanis(F6) \\sim Ueq,
Uanis(F7') \\sim Ueq, Uanis(F4) \\sim Ueq, Uanis(F9') \\sim Ueq, Uanis(F5)
\\sim Ueq, Uanis(F8') \\sim Ueq, Uanis(F11') \\sim Ueq, Uanis(F12) \\sim Ueq,
Uanis(F10') \\sim Ueq, Uanis(F10) \\sim Ueq, Uanis(F12') \\sim Ueq, Uanis(F11)
\\sim Ueq, Uanis(F1') \\sim Ueq, Uanis(F1) \\sim Ueq, Uanis(F2') \\sim Ueq,
Uanis(F3) \\sim Ueq, Uanis(F2) \\sim Ueq: with sigma of 0.01 and sigma for
terminal atoms of 0.02
Uanis(C12) \\sim Ueq, Uanis(C13) \\sim Ueq, Uanis(C14) \\sim Ueq, Uanis(C15)
\\sim Ueq: with sigma of 0.01 and sigma for terminal atoms of 0.02
3. Others
 Fixed Sof: F7'(0.4) F8'(0.4) F9'(0.4) F10'(0.4) F11'(0.4) F12'(0.4) F4'(0.5)
 F5'(0.5) F6'(0.5) F1'(0.35) F2'(0.5) F5(0.6) F1(0.65) F9(0.5) F3(0.5) F7(0.5)
 F11(0.6) F4(0.6) F6(0.6) F8(0.5) F10(0.6) F12(0.6)
4.a Aromatic/amide H refined with riding coordinates:
 N3(H3), C21(H21), C22(H22), C23(H23), C24(H24), C25(H25), C28(H28), N5(H5),
 C31(H31), C32(H32), C33(H33), C34(H34), C35(H35), C38(H38), N7(H7), C11(H11),
 C12(H12), C13(H13), C14(H14), C15(H15), C18(H18), N1(H1), C1(H1A), C2(H2),
 C3(H3A), C4(H4), C5(H5A), C8(H8)
;
_shelx_shelxl_version_number 2014/7
_olex2_date_sample_data_collection 2016-11-29
_olex2_submission_special_instructions 'No special instructions were received'

loop_
_space_group_symop_operation_xyz
'x, y, z'
'-x, -y, -z'

loop_
_atom_site_label
_atom_site_type_symbol
_atom_site_fract_x
_atom_site_fract_y
_atom_site_fract_z
_atom_site_U_iso_or_equiv
_atom_site_adp_type
_atom_site_occupancy
_atom_site_site_symmetry_order
_atom_site_calc_flag
_atom_site_refinement_flags_posn
_atom_site_refinement_flags_adp
_atom_site_refinement_flags_occupancy
_atom_site_disorder_assembly
_atom_site_disorder_group
N3 N 0.4749(3) 0.7684(4) 0.19417(17) 0.0682(10) Uani 1 1 d . . . . .
H3 H 0.4612 0.7897 0.2320 0.082 Uiso 1 1 calc R . . . .
N4 N 0.5609(4) 0.6695(4) 0.18204(17) 0.0703(10) Uani 1 1 d . . . . .
C21 C 0.2884(6) 1.0368(6) 0.0923(3) 0.110(2) Uani 1 1 d . . . . .
H21 H 0.3368 1.0332 0.0537 0.132 Uiso 1 1 calc R . . . .
C22 C 0.1921(9) 1.1383(8) 0.0955(5) 0.140(3) Uani 1 1 d . . . . .
H22 H 0.1759 1.2024 0.0591 0.167 Uiso 1 1 calc R . . . .
C23 C 0.1225(9) 1.1435(9) 0.1514(6) 0.144(3) Uani 1 1 d . . . . .
H23 H 0.0587 1.2120 0.1536 0.173 Uiso 1 1 calc R . . . .
C24 C 0.1443(6) 1.0505(9) 0.2044(4) 0.122(2) Uani 1 1 d . . . . .
H24 H 0.0957 1.0558 0.2428 0.146 Uiso 1 1 calc R . . . .
C25 C 0.2376(5) 0.9480(7) 0.2021(3) 0.0977(17) Uani 1 1 d . . . . .
H25 H 0.2500 0.8830 0.2386 0.117 Uiso 1 1 calc R . . . .
C26 C 0.3124(5) 0.9414(5) 0.1462(3) 0.0809(14) Uani 1 1 d . . . . .
C27 C 0.4120(5) 0.8310(5) 0.1420(2) 0.0685(11) Uani 1 1 d . . . . .
C28 C 0.4599(5) 0.7682(5) 0.0918(2) 0.0797(14) Uani 1 1 d . . . . .
H28 H 0.4366 0.7870 0.0489 0.096 Uiso 1 1 calc R . . . .
C29 C 0.5506(5) 0.6708(5) 0.1193(2) 0.0723(12) Uani 1 1 d . . . . .
C30 C 0.6284(7) 0.5702(8) 0.0871(4) 0.1036(19) Uani 1 1 d . . . . .
F7' F 0.7313(17) 0.631(2) 0.0496(10) 0.154(6) Uani 0.4 1 d . U P A 2
F8' F 0.5688(19) 0.496(2) 0.0609(10) 0.139(6) Uani 0.4 1 d . U P A 2
F9' F 0.705(2) 0.490(2) 0.1336(8) 0.137(7) Uani 0.4 1 d . U P A 2
N5 N 0.6279(3) 0.9466(4) 0.30730(16) 0.0666(10) Uani 1 1 d . . . . .
H5 H 0.6729 0.9706 0.2713 0.080 Uiso 1 1 calc R . . . .
N6 N 0.5210(4) 0.8638(4) 0.31346(17) 0.0699(10) Uani 1 1 d . . . . .
C31 C 0.8231(6) 1.1662(8) 0.3110(4) 0.118(2) Uani 1 1 d . . . . .
H31 H 0.7889 1.1613 0.2710 0.141 Uiso 1 1 calc R . . . .
C32 C 0.9261(7) 1.2562(9) 0.3160(6) 0.153(4) Uani 1 1 d . . . . .
H32 H 0.9620 1.3099 0.2788 0.183 Uiso 1 1 calc R . . . .
C33 C 0.9763(9) 1.2685(13) 0.3736(9) 0.204(8) Uani 1 1 d . . . . .
H33 H 1.0434 1.3320 0.3764 0.245 Uiso 1 1 calc R . . . .
C34 C 0.9277(11) 1.1878(15) 0.4259(7) 0.192(6) Uani 1 1 d . . . . .
H34 H 0.9649 1.1931 0.4653 0.231 Uiso 1 1 calc R . . . .
C35 C 0.8232(8) 1.0954(9) 0.4245(4) 0.146(3) Uani 1 1 d . . . . .
H35 H 0.7890 1.0425 0.4624 0.176 Uiso 1 1 calc R . . . .
C36 C 0.7712(5) 1.0840(7) 0.3652(3) 0.0933(18) Uani 1 1 d . . . . .
C37 C 0.6591(5) 0.9892(5) 0.3626(2) 0.0746(14) Uani 1 1 d . . . . .
C38 C 0.5664(5) 0.9280(7) 0.4076(2) 0.0907(17) Uani 1 1 d . . . . .
H38 H 0.5594 0.9352 0.4512 0.109 Uiso 1 1 calc R . . . .
C39 C 0.4850(5) 0.8527(6) 0.3749(2) 0.0808(14) Uani 1 1 d . . . . .
C40 C 0.3660(8) 0.7659(10) 0.4002(3) 0.113(2) Uani 1 1 d . . . . .
F10' F 0.405(2) 0.646(2) 0.4331(13) 0.163(8) Uani 0.4 1 d . U P B 2
F11' F 0.278(2) 0.759(3) 0.3595(13) 0.222(9) Uani 0.4 1 d . U P B 2
F12' F 0.306(2) 0.815(2) 0.4470(10) 0.180(7) Uani 0.4 1 d . U P B 2
N7 N 0.8650(3) 0.8241(4) 0.19894(16) 0.0665(9) Uani 1 1 d . . . . .
H7 H 0.8709 0.7712 0.2355 0.080 Uiso 1 1 calc R . . . .
N8 N 0.7839(4) 0.9343(4) 0.19026(16) 0.0693(10) Uani 1 1 d . . . . .
C11 C 1.0887(6) 0.6279(6) 0.2017(4) 0.112(2) Uani 1 1 d . . . . .
H11 H 1.0607 0.6541 0.2406 0.135 Uiso 1 1 calc R . . . .
C12 C 1.1855(7) 0.5249(8) 0.2018(5) 0.132(2) Uani 1 1 d . U . . .
H12 H 1.2218 0.4810 0.2398 0.158 Uiso 1 1 calc R . . . .
C13 C 1.2231(9) 0.4928(9) 0.1443(6) 0.153(3) Uani 1 1 d . U . . .
H13 H 1.2896 0.4263 0.1439 0.183 Uiso 1 1 calc R . . . .
C14 C 1.1759(9) 0.5454(10) 0.0891(5) 0.153(3) Uani 1 1 d . U . . .
H14 H 1.2061 0.5148 0.0515 0.184 Uiso 1 1 calc R . . . .
C15 C 1.0747(7) 0.6536(7) 0.0871(3) 0.121(2) Uani 1 1 d . U . . .
H15 H 1.0396 0.6949 0.0483 0.145 Uiso 1 1 calc R . . . .
C16 C 1.0331(5) 0.6921(6) 0.1453(3) 0.0863(15) Uani 1 1 d . . . . .
C17 C 0.9360(5) 0.8042(5) 0.1453(2) 0.0736(12) Uani 1 1 d . . . . .
C18 C 0.8977(5) 0.9094(6) 0.0983(2) 0.0837(14) Uani 1 1 d . . . . .
H18 H 0.9275 0.9258 0.0552 0.100 Uiso 1 1 calc R . . . .
C19 C 0.8061(5) 0.9854(5) 0.1288(2) 0.0744(12) Uani 1 1 d . . . . .
C20 C 0.7346(9) 1.1125(8) 0.1014(4) 0.110(2) Uani 1 1 d . . . . .
F4' F 0.793(2) 1.1627(17) 0.0430(7) 0.187(6) Uani 0.5 1 d . U P C 2
F5' F 0.6173(15) 1.1051(17) 0.0927(12) 0.174(6) Uani 0.5 1 d . U P C 2
F6' F 0.756(2) 1.2080(15) 0.1353(9) 0.175(5) Uani 0.5 1 d . U P C 2
N1 N 0.6876(4) 0.5591(4) 0.29940(16) 0.0672(10) Uani 1 1 d . . . . .
H1 H 0.6575 0.5633 0.2613 0.081 Uiso 1 1 calc R . . . .
N2 N 0.7893(3) 0.6376(4) 0.31262(17) 0.0684(10) Uani 1 1 d . . . . .
C1 C 0.5065(6) 0.3298(6) 0.2891(3) 0.0955(17) Uani 1 1 d . . . . .
H1A H 0.5603 0.3606 0.2523 0.115 Uiso 1 1 calc R . . . .
C2 C 0.4035(7) 0.2353(7) 0.2874(4) 0.112(2) Uani 1 1 d . . . . .
H2 H 0.3891 0.2037 0.2490 0.134 Uiso 1 1 calc R . . . .
C3 C 0.3258(7) 0.1898(7) 0.3394(5) 0.118(2) Uani 1 1 d . . . . .
H3A H 0.2585 0.1263 0.3370 0.142 Uiso 1 1 calc R . . . .
C4 C 0.3431(6) 0.2345(8) 0.3958(4) 0.121(2) Uani 1 1 d . . . . .
H4 H 0.2871 0.2032 0.4318 0.146 Uiso 1 1 calc R . . . .
C5 C 0.4448(5) 0.3273(7) 0.3997(3) 0.0998(17) Uani 1 1 d . . . . .
H5A H 0.4575 0.3565 0.4388 0.120 Uiso 1 1 calc R . . . .
C6 C 0.5276(5) 0.3772(5) 0.3467(3) 0.0758(13) Uani 1 1 d . . . . .
C7 C 0.6370(4) 0.4732(5) 0.3511(2) 0.0659(11) Uani 1 1 d . . . . .
C8 C 0.7125(5) 0.4987(6) 0.4018(2) 0.0790(14) Uani 1 1 d . . . . .
H8 H 0.7038 0.4566 0.4447 0.095 Uiso 1 1 calc R . . . .
C9 C 0.8022(4) 0.5982(5) 0.3759(2) 0.0702(12) Uani 1 1 d . . . . .
C10 C 0.9063(6) 0.6653(8) 0.4089(3) 0.0986(18) Uani 1 1 d . . . . .
F1' F 0.988(2) 0.742(3) 0.3670(12) 0.169(9) Uani 0.35 1 d . U P D 2
F2' F 0.8556(11) 0.7239(14) 0.4562(6) 0.139(4) Uani 0.5 1 d . U P D 2
F5 F 0.5604(15) 0.4481(12) 0.0941(6) 0.143(5) Uani 0.6 1 d . U P A 1
F1 F 0.9382(12) 0.7855(9) 0.3815(7) 0.139(4) Uani 0.65 1 d . U P D 1
F9 F 0.6338(14) 1.1443(13) 0.1456(5) 0.132(4) Uani 0.5 1 d . U P C 1
F3 F 0.8898(15) 0.6374(16) 0.4711(6) 0.164(5) Uani 0.5 1 d . U P D 1
F7 F 0.8083(13) 1.2164(13) 0.0879(11) 0.145(4) Uani 0.5 1 d . U P C 1
F11 F 0.2543(8) 0.8450(10) 0.4013(7) 0.139(3) Uani 0.6 1 d . U P B 1
F2 F 1.0137(5) 0.5899(5) 0.4187(3) 0.1686(19) Uani 1 1 d . U . D 1
F4 F 0.7441(12) 0.5417(16) 0.1087(8) 0.152(5) Uani 0.6 1 d . U P A 1
F6 F 0.6400(18) 0.6112(15) 0.0241(4) 0.175(4) Uani 0.6 1 d . U P A 1
F8 F 0.6547(19) 1.0908(17) 0.0550(6) 0.149(6) Uani 0.5 1 d . U P C 1
F10 F 0.3750(17) 0.697(2) 0.4547(6) 0.190(6) Uani 0.6 1 d . U P B 1
F12 F 0.3324(9) 0.6793(9) 0.3596(5) 0.125(3) Uani 0.6 1 d . U P B 1

loop_
_atom_site_aniso_label
_atom_site_aniso_U_11
_atom_site_aniso_U_22
_atom_site_aniso_U_33
_atom_site_aniso_U_23
_atom_site_aniso_U_13
_atom_site_aniso_U_12
N3 0.072(2) 0.069(2) 0.067(2) -0.0184(18) -0.0095(17) -0.0021(19)
N4 0.074(2) 0.067(2) 0.071(2) -0.0116(18) -0.0112(17) 0.0037(19)
C21 0.110(4) 0.078(4) 0.140(5) -0.003(4) -0.033(4) 0.009(4)
C22 0.123(6) 0.082(5) 0.213(9) -0.009(6) -0.058(6) 0.012(5)
C23 0.112(6) 0.083(5) 0.249(11) -0.051(7) -0.051(7) 0.009(5)
C24 0.086(4) 0.122(6) 0.176(7) -0.080(6) -0.020(4) 0.008(4)
C25 0.074(3) 0.100(5) 0.130(5) -0.049(4) -0.007(3) -0.002(3)
C26 0.075(3) 0.057(3) 0.116(4) -0.022(3) -0.026(3) -0.006(2)
C27 0.076(3) 0.058(3) 0.072(3) -0.008(2) -0.020(2) -0.004(2)
C28 0.095(3) 0.080(4) 0.065(3) -0.011(2) -0.018(2) 0.004(3)
C29 0.079(3) 0.073(3) 0.067(3) -0.017(2) -0.008(2) 0.000(2)
C30 0.101(5) 0.109(6) 0.109(5) -0.041(4) -0.017(4) 0.013(4)
F7' 0.141(10) 0.181(12) 0.143(11) -0.052(10) 0.061(9) -0.004(9)
F8' 0.137(9) 0.145(14) 0.162(13) -0.108(12) -0.005(9) -0.031(9)
F9' 0.168(15) 0.127(11) 0.117(8) -0.026(7) -0.007(8) 0.073(11)
N5 0.065(2) 0.071(3) 0.065(2) -0.0178(18) 0.0024(16) -0.0015(19)
N6 0.068(2) 0.075(3) 0.069(2) -0.0160(19) -0.0014(17) -0.007(2)
C31 0.069(3) 0.110(6) 0.190(7) -0.076(5) 0.010(4) -0.008(3)
C32 0.084(4) 0.132(7) 0.265(11) -0.112(7) 0.040(5) -0.036(4)
C33 0.074(5) 0.153(11) 0.43(2) -0.188(14) -0.008(8) -0.005(5)
C34 0.124(8) 0.208(14) 0.297(16) -0.174(13) -0.096(9) 0.021(8)
C35 0.131(6) 0.157(8) 0.179(7) -0.094(6) -0.072(5) 0.026(5)
C36 0.064(3) 0.096(5) 0.135(5) -0.064(4) -0.016(3) 0.010(3)
C37 0.070(3) 0.089(4) 0.073(3) -0.036(3) -0.015(2) 0.019(3)
C38 0.088(3) 0.127(5) 0.064(3) -0.037(3) 0.000(3) 0.007(3)
C39 0.083(3) 0.102(4) 0.057(3) -0.013(3) 0.003(2) 0.006(3)
C40 0.102(5) 0.145(8) 0.086(5) -0.007(5) 0.012(4) -0.012(5)
F10' 0.159(11) 0.123(10) 0.199(16) -0.023(10) 0.062(10) -0.015(9)
F11' 0.182(15) 0.256(19) 0.220(15) -0.013(15) 0.007(13) -0.083(14)
F12' 0.169(12) 0.173(13) 0.181(12) -0.015(10) 0.116(10) 0.009(10)
N7 0.070(2) 0.063(2) 0.063(2) 0.0002(17) 0.0057(16) -0.0033(18)
N8 0.072(2) 0.063(2) 0.071(2) -0.0078(18) 0.0011(17) -0.0017(19)
C11 0.084(4) 0.069(4) 0.178(6) -0.008(4) 0.020(4) 0.006(3)
C12 0.106(4) 0.098(5) 0.183(6) -0.003(5) 0.017(4) -0.002(4)
C13 0.132(6) 0.110(6) 0.219(8) -0.047(6) 0.035(6) -0.011(5)
C14 0.138(6) 0.154(7) 0.183(6) -0.087(6) 0.050(5) -0.012(5)
C15 0.113(4) 0.112(5) 0.145(5) -0.053(4) 0.035(4) -0.006(4)
C16 0.074(3) 0.067(3) 0.120(4) -0.027(3) 0.026(3) -0.012(3)
C17 0.076(3) 0.063(3) 0.082(3) -0.021(2) 0.018(2) -0.015(2)
C18 0.106(4) 0.081(4) 0.062(3) -0.009(3) 0.014(2) -0.013(3)
C19 0.085(3) 0.066(3) 0.067(3) 0.003(2) 0.001(2) -0.006(2)
C20 0.124(6) 0.095(6) 0.103(5) 0.010(4) -0.021(4) 0.000(5)
F4' 0.230(13) 0.148(10) 0.144(8) 0.087(7) 0.018(9) 0.031(9)
F5' 0.118(8) 0.157(10) 0.229(15) 0.032(13) -0.030(12) 0.015(7)
F6' 0.236(14) 0.093(8) 0.199(11) -0.025(9) -0.058(11) 0.048(9)
N1 0.074(2) 0.063(2) 0.062(2) -0.0002(17) -0.0124(16) -0.0006(19)
N2 0.068(2) 0.064(2) 0.071(2) -0.0019(18) -0.0102(17) -0.0091(18)
C1 0.086(3) 0.084(4) 0.119(4) -0.020(3) -0.026(3) 0.003(3)
C2 0.101(4) 0.083(5) 0.157(6) -0.028(4) -0.041(4) 0.000(4)
C3 0.088(4) 0.082(5) 0.184(8) -0.011(5) -0.029(5) -0.010(3)
C4 0.084(4) 0.106(6) 0.162(7) 0.011(5) 0.011(4) -0.019(4)
C5 0.084(3) 0.097(5) 0.112(4) -0.002(3) 0.005(3) -0.016(3)
C6 0.065(3) 0.062(3) 0.097(3) 0.001(3) -0.014(2) 0.005(2)
C7 0.062(2) 0.067(3) 0.066(3) 0.001(2) -0.0050(19) 0.005(2)
C8 0.081(3) 0.086(4) 0.064(3) 0.007(2) -0.005(2) -0.002(3)
C9 0.069(3) 0.071(3) 0.069(3) -0.005(2) -0.015(2) 0.000(2)
C10 0.091(4) 0.101(5) 0.102(4) -0.003(4) -0.038(4) -0.002(4)
F1' 0.136(13) 0.223(19) 0.145(11) -0.010(14) -0.026(10) -0.088(13)
F2' 0.134(7) 0.172(9) 0.140(8) -0.099(8) -0.036(6) 0.002(7)
F5 0.164(8) 0.082(6) 0.189(10) -0.047(6) 0.026(7) 0.010(5)
F1 0.136(8) 0.069(4) 0.217(12) -0.013(5) -0.079(7) -0.019(4)
F9 0.135(7) 0.128(8) 0.122(6) 0.005(5) 0.015(6) 0.065(6)
F3 0.169(8) 0.201(9) 0.129(7) -0.032(7) -0.047(6) -0.037(7)
F7 0.140(7) 0.077(6) 0.200(12) 0.029(8) -0.005(9) -0.001(6)
F11 0.079(4) 0.125(6) 0.210(9) -0.021(7) 0.026(5) -0.013(4)
F2 0.130(3) 0.136(4) 0.251(5) -0.040(4) -0.099(3) 0.003(3)
F4 0.098(6) 0.165(12) 0.217(15) -0.102(10) -0.018(8) 0.025(7)
F6 0.255(12) 0.175(10) 0.100(6) -0.047(6) 0.037(7) 0.050(9)
F8 0.179(13) 0.168(10) 0.099(6) -0.002(7) -0.063(7) 0.042(9)
F10 0.191(11) 0.218(14) 0.125(8) 0.074(9) 0.016(7) -0.033(10)
F12 0.124(6) 0.112(6) 0.144(6) -0.044(5) 0.031(4) -0.049(4)

loop_
_atom_type_symbol
_atom_type_description
_atom_type_scat_dispersion_real
_atom_type_scat_dispersion_imag
_atom_type_scat_source
C C 0.0033 0.0016 'International Tables Vol C Tables 4.2.6.8 and 6.1.1.4'
H H 0.0000 0.0000 'International Tables Vol C Tables 4.2.6.8 and 6.1.1.4'
F F 0.0171 0.0103 'International Tables Vol C Tables 4.2.6.8 and 6.1.1.4'
N N 0.0061 0.0033 'International Tables Vol C Tables 4.2.6.8 and 6.1.1.4'

loop_
_geom_angle_atom_site_label_1
_geom_angle_atom_site_label_2
_geom_angle_atom_site_label_3
_geom_angle
N4 N3 H3 123.0
N4 N3 C27 114.0(3)
C27 N3 H3 123.0
C29 N4 N3 103.0(3)
C22 C21 H21 119.9
C26 C21 H21 119.9
C26 C21 C22 120.2(7)
C21 C22 H22 120.1
C23 C22 C21 119.7(8)
C23 C22 H22 120.1
C22 C23 H23 119.7
C22 C23 C24 120.7(8)
C24 C23 H23 119.7
C23 C24 H24 119.7
C23 C24 C25 120.7(8)
C25 C24 H24 119.7
C24 C25 H25 119.9
C26 C25 C24 120.2(7)
C26 C25 H25 119.9
C21 C26 C27 120.0(5)
C25 C26 C21 118.5(5)
C25 C26 C27 121.4(5)
N3 C27 C26 121.7(4)
N3 C27 C28 105.3(4)
C28 C27 C26 132.9(4)
C27 C28 H28 127.5
C27 C28 C29 104.9(4)
C29 C28 H28 127.5
N4 C29 C28 112.7(4)
N4 C29 C30 119.6(4)
C28 C29 C30 127.7(5)
F7' C30 C29 110.7(9)
F7' C30 F9' 98.3(13)
F8' C30 C29 118.4(10)
F8' C30 F7' 111.9(13)
F8' C30 F9' 107.4(16)
F9' C30 C29 108.0(9)
F5 C30 C29 110.9(8)
F4 C30 C29 114.7(8)
F4 C30 F5 105.8(11)
F4 C30 F6 109.4(11)
F6 C30 C29 110.9(7)
F6 C30 F5 104.5(10)
N6 N5 H5 123.0
N6 N5 C37 113.9(4)
C37 N5 H5 123.0
C39 N6 N5 103.2(4)
C32 C31 H31 120.0
C36 C31 H31 120.0
C36 C31 C32 119.9(8)
C31 C32 H32 119.1
C33 C32 C31 121.8(11)
C33 C32 H32 119.1
C32 C33 H33 120.8
C34 C33 C32 118.4(11)
C34 C33 H33 120.8
C33 C34 H34 118.6
C33 C34 C35 122.8(12)
C35 C34 H34 118.6
C34 C35 H35 120.8
C36 C35 C34 118.5(10)
C36 C35 H35 120.8
C31 C36 C35 118.5(7)
C31 C36 C37 122.0(5)
C35 C36 C37 119.5(7)
N5 C37 C36 122.0(5)
N5 C37 C38 104.8(5)
C38 C37 C36 133.2(5)
C37 C38 H38 127.3
C37 C38 C39 105.5(4)
C39 C38 H38 127.3
N6 C39 C38 112.6(5)
N6 C39 C40 118.7(5)
C38 C39 C40 128.7(5)
F10' C40 C39 111.3(12)
F11' C40 C39 114.2(11)
F11' C40 F10' 115(2)
F11' C40 F12' 106.2(17)
F12' C40 C39 109.4(11)
F12' C40 F10' 98.9(13)
F11 C40 C39 109.5(8)
F11 C40 F12 102.4(9)
F10 C40 C39 116.4(9)
F10 C40 F11 107.8(11)
F10 C40 F12 107.4(13)
F12 C40 C39 112.3(6)
N8 N7 H7 123.1
C17 N7 H7 123.1
C17 N7 N8 113.8(4)
C19 N8 N7 103.3(3)
C12 C11 H11 119.0
C16 C11 H11 119.0
C16 C11 C12 122.0(7)
C11 C12 H12 121.8
C13 C12 C11 116.3(8)
C13 C12 H12 121.8
C12 C13 H13 116.8
C14 C13 C12 126.3(9)
C14 C13 H13 116.8
C13 C14 H14 120.6
C13 C14 C15 118.9(8)
C15 C14 H14 120.6
C14 C15 H15 121.4
C16 C15 C14 117.2(7)
C16 C15 H15 121.4
C11 C16 C15 119.2(6)
C11 C16 C17 121.6(5)
C15 C16 C17 119.1(6)
N7 C17 C16 122.1(5)
N7 C17 C18 104.8(4)
C18 C17 C16 133.1(4)
C17 C18 H18 127.2
C17 C18 C19 105.5(4)
C19 C18 H18 127.2
N8 C19 C18 112.5(4)
N8 C19 C20 118.8(5)
C18 C19 C20 128.7(5)
F4' C20 C19 108.9(8)
F5' C20 C19 117.9(11)
F5' C20 F4' 105.5(13)
F5' C20 F6' 109.9(15)
F6' C20 C19 110.3(8)
F6' C20 F4' 103.2(14)
F9 C20 C19 110.2(6)
F7 C20 C19 114.9(8)
F7 C20 F9 106.1(12)
F7 C20 F8 115.1(12)
F8 C20 C19 111.0(9)
F8 C20 F9 98.0(11)
N2 N1 H1 123.0
N2 N1 C7 114.0(4)
C7 N1 H1 123.0
C9 N2 N1 103.0(4)
C2 C1 H1A 120.4
C6 C1 H1A 120.4
C6 C1 C2 119.1(6)
C1 C2 H2 119.3
C3 C2 C1 121.4(7)
C3 C2 H2 119.3
C2 C3 H3A 119.6
C2 C3 C4 120.9(7)
C4 C3 H3A 119.6
C3 C4 H4 120.2
C3 C4 C5 119.5(7)
C5 C4 H4 120.2
C4 C5 H5A 119.3
C6 C5 C4 121.4(6)
C6 C5 H5A 119.3
C1 C6 C7 120.9(5)
C5 C6 C1 117.7(5)
C5 C6 C7 121.4(5)
N1 C7 C6 122.5(4)
N1 C7 C8 104.6(4)
C8 C7 C6 132.9(4)
C7 C8 H8 127.1
C9 C8 C7 105.9(4)
C9 C8 H8 127.1
N2 C9 C8 112.6(4)
N2 C9 C10 118.7(5)
C8 C9 C10 128.6(5)
F1' C10 C9 111.4(12)
F2' C10 C9 113.2(7)
F2' C10 F1' 115.4(14)
F1 C10 C9 114.7(7)
F1 C10 F3 120.4(11)
F1 C10 F2 110.6(8)
F3 C10 C9 111.8(8)
F3 C10 F2 83.5(8)
F2 C10 C9 111.8(6)
C10 F3 F2 48.4(6)
C10 F2 F3 48.1(5)

loop_
_geom_bond_atom_site_label_1
_geom_bond_atom_site_label_2
_geom_bond_distance
N3 H3 0.8600
N3 N4 1.344(5)
N3 C27 1.344(5)
N4 C29 1.325(5)
C21 H21 0.9300
C21 C22 1.390(9)
C21 C26 1.381(7)
C22 H22 0.9300
C22 C23 1.345(11)
C23 H23 0.9300
C23 C24 1.348(11)
C24 H24 0.9300
C24 C25 1.375(8)
C25 H25 0.9300
C25 C26 1.373(7)
C26 C27 1.479(6)
C27 C28 1.376(6)
C28 H28 0.9300
C28 C29 1.387(6)
C29 C30 1.489(7)
C30 F7' 1.347(16)
C30 F8' 1.169(17)
C30 F9' 1.399(19)
C30 F5 1.376(14)
C30 F4 1.263(14)
C30 F6 1.322(11)
N5 H5 0.8600
N5 N6 1.335(5)
N5 C37 1.350(5)
N6 C39 1.311(5)
C31 H31 0.9300
C31 C32 1.382(10)
C31 C36 1.370(9)
C32 H32 0.9300
C32 C33 1.352(15)
C33 H33 0.9300
C33 C34 1.325(18)
C34 H34 0.9300
C34 C35 1.394(14)
C35 H35 0.9300
C35 C36 1.392(8)
C36 C37 1.471(8)
C37 C38 1.360(7)
C38 H38 0.9300
C38 C39 1.382(7)
C39 C40 1.493(9)
C40 F10' 1.34(2)
C40 F11' 1.25(2)
C40 F12' 1.292(15)
C40 F11 1.354(12)
C40 F10 1.239(14)
C40 F12 1.360(12)
N7 H7 0.8600
N7 N8 1.346(5)
N7 C17 1.344(5)
N8 C19 1.319(5)
C11 H11 0.9300
C11 C12 1.396(8)
C11 C16 1.384(8)
C12 H12 0.9300
C12 C13 1.336(11)
C13 H13 0.9300
C13 C14 1.297(11)
C14 H14 0.9300
C14 C15 1.460(11)
C15 H15 0.9300
C15 C16 1.387(7)
C16 C17 1.466(7)
C17 C18 1.377(7)
C18 H18 0.9300
C18 C19 1.378(6)
C19 C20 1.487(8)
C20 F4' 1.354(14)
C20 F5' 1.188(15)
C20 F6' 1.299(15)
C20 F9 1.404(12)
C20 F7 1.256(14)
C20 F8 1.329(16)
N1 H1 0.8600
N1 N2 1.345(5)
N1 C7 1.348(5)
N2 C9 1.335(5)
C1 H1A 0.9300
C1 C2 1.398(9)
C1 C6 1.394(7)
C2 H2 0.9300
C2 C3 1.327(9)
C3 H3A 0.9300
C3 C4 1.351(9)
C4 H4 0.9300
C4 C5 1.385(9)
C5 H5A 0.9300
C5 C6 1.380(7)
C6 C7 1.465(7)
C7 C8 1.386(6)
C8 H8 0.9300
C8 C9 1.363(7)
C9 C10 1.488(8)
C10 F1' 1.32(3)
C10 F2' 1.312(12)
C10 F1 1.273(12)
C10 F3 1.295(14)
C10 F2 1.300(7)
F3 F2 1.727(16)

loop_
_geom_torsion_atom_site_label_1
_geom_torsion_atom_site_label_2
_geom_torsion_atom_site_label_3
_geom_torsion_atom_site_label_4
_geom_torsion
N3 N4 C29 C28 0.0(6)
N3 N4 C29 C30 -177.8(5)
N3 C27 C28 C29 -0.3(5)
N4 N3 C27 C26 179.3(4)
N4 N3 C27 C28 0.3(5)
N4 C29 C30 F7' -107.7(13)
N4 C29 C30 F8' 121.0(16)
N4 C29 C30 F9' -1.2(14)
N4 C29 C30 F5 83.9(9)
N4 C29 C30 F4 -35.9(13)
N4 C29 C30 F6 -160.5(11)
C21 C22 C23 C24 -0.6(13)
C21 C26 C27 N3 155.3(5)
C21 C26 C27 C28 -26.0(8)
C22 C21 C26 C25 1.1(9)
C22 C21 C26 C27 178.1(6)
C22 C23 C24 C25 -0.4(12)
C23 C24 C25 C26 1.7(10)
C24 C25 C26 C21 -2.1(8)
C24 C25 C26 C27 -179.0(5)
C25 C26 C27 N3 -27.8(7)
C25 C26 C27 C28 150.9(6)
C26 C21 C22 C23 0.2(11)
C26 C27 C28 C29 -179.1(5)
C27 N3 N4 C29 -0.2(5)
C27 C28 C29 N4 0.2(6)
C27 C28 C29 C30 177.7(6)
C28 C29 C30 F7' 74.9(14)
C28 C29 C30 F8' -56.3(19)
C28 C29 C30 F9' -178.5(12)
C28 C29 C30 F5 -93.5(10)
C28 C29 C30 F4 146.7(11)
C28 C29 C30 F6 22.2(14)
N5 N6 C39 C38 0.5(5)
N5 N6 C39 C40 180.0(5)
N5 C37 C38 C39 -0.4(5)
N6 N5 C37 C36 -178.3(4)
N6 N5 C37 C38 0.8(5)
N6 C39 C40 F10' 103.3(13)
N6 C39 C40 F11' -30(2)
N6 C39 C40 F12' -148.4(14)
N6 C39 C40 F11 -96.1(10)
N6 C39 C40 F10 141.4(13)
N6 C39 C40 F12 17.0(11)
C31 C32 C33 C34 2.4(16)
C31 C36 C37 N5 20.5(7)
C31 C36 C37 C38 -158.2(6)
C32 C31 C36 C35 1.0(8)
C32 C31 C36 C37 178.3(5)
C32 C33 C34 C35 -2.9(18)
C33 C34 C35 C36 2.4(15)
C34 C35 C36 C31 -1.4(9)
C34 C35 C36 C37 -178.8(6)
C35 C36 C37 N5 -162.2(5)
C35 C36 C37 C38 19.1(8)
C36 C31 C32 C33 -1.5(11)
C36 C37 C38 C39 178.5(5)
C37 N5 N6 C39 -0.8(5)
C37 C38 C39 N6 -0.1(6)
C37 C38 C39 C40 -179.5(6)
C38 C39 C40 F10' -77.4(15)
C38 C39 C40 F11' 150(2)
C38 C39 C40 F12' 30.9(17)
C38 C39 C40 F11 83.2(11)
C38 C39 C40 F10 -39.3(17)
C38 C39 C40 F12 -163.7(8)
N7 N8 C19 C18 0.7(5)
N7 N8 C19 C20 -178.7(6)
N7 C17 C18 C19 0.5(6)
N8 N7 C17 C16 178.0(4)
N8 N7 C17 C18 -0.1(5)
N8 C19 C20 F4' 166.8(13)
N8 C19 C20 F5' -73.2(18)
N8 C19 C20 F6' 54.1(17)
N8 C19 C20 F9 -10.5(13)
N8 C19 C20 F7 109.3(14)
N8 C19 C20 F8 -118.0(11)
C11 C12 C13 C14 -1.9(14)
C11 C16 C17 N7 -20.5(8)
C11 C16 C17 C18 156.9(6)
C12 C11 C16 C15 -0.2(9)
C12 C11 C16 C17 -177.3(6)
C12 C13 C14 C15 2.1(16)
C13 C14 C15 C16 -1.1(12)
C14 C15 C16 C11 0.2(9)
C14 C15 C16 C17 177.4(6)
C15 C16 C17 N7 162.3(5)
C15 C16 C17 C18 -20.2(9)
C16 C11 C12 C13 0.9(11)
C16 C17 C18 C19 -177.3(5)
C17 N7 N8 C19 -0.4(5)
C17 C18 C19 N8 -0.8(6)
C17 C18 C19 C20 178.5(7)
C18 C19 C20 F4' -12.5(17)
C18 C19 C20 F5' 107.5(17)
C18 C19 C20 F6' -125.1(15)
C18 C19 C20 F9 170.2(10)
C18 C19 C20 F7 -70.0(16)
C18 C19 C20 F8 62.8(14)
N1 N2 C9 C8 0.1(5)
N1 N2 C9 C10 -179.3(4)
N1 C7 C8 C9 0.0(5)
N2 N1 C7 C6 -178.8(4)
N2 N1 C7 C8 0.0(5)
N2 C9 C10 F1' -10.3(15)
N2 C9 C10 F2' 121.7(9)
N2 C9 C10 F1 25.6(11)
N2 C9 C10 F3 167.2(9)
N2 C9 C10 F2 -101.2(6)
C1 C2 C3 C4 0.6(10)
C1 C6 C7 N1 26.0(6)
C1 C6 C7 C8 -152.4(5)
C2 C1 C6 C5 0.2(7)
C2 C1 C6 C7 178.2(4)
C2 C3 C4 C5 -1.1(10)
C3 C4 C5 C6 1.2(10)
C4 C5 C6 C1 -0.8(8)
C4 C5 C6 C7 -178.7(5)
C5 C6 C7 N1 -156.1(4)
C5 C6 C7 C8 25.5(7)
C6 C1 C2 C3 -0.2(9)
C6 C7 C8 C9 178.6(4)
C7 N1 N2 C9 -0.1(4)
C7 C8 C9 N2 -0.1(5)
C7 C8 C9 C10 179.2(5)
C8 C9 C10 F1' 170.5(14)
C8 C9 C10 F2' -57.5(11)
C8 C9 C10 F1 -153.6(9)
C8 C9 C10 F3 -12.0(12)
C8 C9 C10 F2 79.6(8)
C9 C10 F3 F2 110.9(7)
C9 C10 F2 F3 -110.9(9)
F1 C10 F3 F2 -110.0(10)
F1 C10 F2 F3 120.1(11)
